data_7131212
loop_
_publ_author_name
'Liu, Qin'
'Peng, Hang'
'Qi, Jun-Chao'
'Lu, Yan-Zi'
'Yang, Shu-Jing'
'Liao, Wei-Qiang'

_publ_section_title
;
 A photoluminescent chiral lead-free hybrid ferroelastic semiconductor
 with switchable second-harmonic generation.
;
_journal_issue 13
_journal_name_full 'Chemical communications (Cambridge, England)'
_journal_page_first 1793
_journal_page_last 1796
_journal_paper_doi 10.1039/d2cc06575d
_journal_volume 59
_journal_year 2023
_chemical_absolute_configuration unk
_chemical_formula_moiety 'Cl5 Sb, 2(C5 H12 N O)'
_chemical_formula_sum 'C10 H24 Cl5 N2 O2 Sb'
_chemical_formula_weight 503.31
_space_group_crystal_system orthorhombic
_space_group_IT_number 19
_space_group_name_Hall 'P 2ac 2ab'
_space_group_name_H-M_alt 'P 21 21 21'
_atom_sites_solution_hydrogens geom
_atom_sites_solution_primary dual
_audit_creation_date 2022-11-21
_audit_creation_method
;
Olex2 1.5
(compiled 2022.04.07 svn.rca3783a0 for OlexSys, GUI svn.r6498)
;
_audit_update_record
;
2022-11-25 deposited with the CCDC.	2023-01-17 downloaded from the CCDC.
;
_cell_angle_alpha 90
_cell_angle_beta 90
_cell_angle_gamma 90
_cell_formula_units_Z 4
_cell_length_a 10.1868(5)
_cell_length_b 10.3053(4)
_cell_length_c 18.3253(8)
_cell_measurement_reflns_used 4241
_cell_measurement_temperature 293
_cell_measurement_theta_max 25.7940
_cell_measurement_theta_min 2.2250
_cell_volume 1923.75(15)
_computing_cell_refinement 'CrysAlisPro 1.171.40.60a (Rigaku OD, 2019)'
_computing_data_collection 'CrysAlisPro 1.171.40.60a (Rigaku OD, 2019)'
_computing_data_reduction 'CrysAlisPro 1.171.40.60a (Rigaku OD, 2019)'
_computing_molecular_graphics 'Olex2 1.5 (Dolomanov et al., 2009)'
_computing_publication_material 'Olex2 1.5 (Dolomanov et al., 2009)'
_computing_structure_refinement 'SHELXL 2017/1 (Sheldrick, 2015)'
_computing_structure_solution 'SHELXT 2018/2 (Sheldrick, 2018)'
_diffrn_ambient_temperature 293
_diffrn_detector 'Hybrid Pixel Array Detector'
_diffrn_detector_area_resol_mean 10.0000
_diffrn_measured_fraction_theta_full 0.978
_diffrn_measured_fraction_theta_max 0.925
_diffrn_measurement_details
;
List of Runs (angles in degrees, time in seconds):

  # Type    Start    End  Width  t~exp~   \w     \q     \k     \f   Frames
#--------------------------------------------------------------------------
  1  \w    -53.00 -27.00   0.50    3.88    --   20.00  54.00   0.00   52
  2  \w     29.00  68.00   0.50    3.88    --   20.00  54.00   0.00   78
  3  \w     72.00 110.00   0.50    3.88    --   20.00  54.00   0.00   76
  4  \w    -25.00   1.00   0.50    3.88    --   20.00  54.00  60.00   52
  5  \w     51.00  76.00   0.50    3.88    --   20.00  54.00  60.00   50
  6  \w    -74.00  99.00   0.50    3.88    --   20.00  54.00 -90.00  346
;
_diffrn_measurement_device 'two-circle diffractometer'
_diffrn_measurement_device_type 'XtaLAB Mini II'
_diffrn_measurement_method '\w scans'
_diffrn_orient_matrix_type 'CrysAlisPro convention (1999,Acta A55,543-557)'
_diffrn_orient_matrix_UB_11 -0.0463303000
_diffrn_orient_matrix_UB_12 0.0425311000
_diffrn_orient_matrix_UB_13 0.0161654000
_diffrn_orient_matrix_UB_21 -0.0441719000
_diffrn_orient_matrix_UB_22 -0.0118544000
_diffrn_orient_matrix_UB_23 -0.0291935000
_diffrn_orient_matrix_UB_31 -0.0274377000
_diffrn_orient_matrix_UB_32 -0.0527613000
_diffrn_orient_matrix_UB_33 0.0196276000
_diffrn_radiation_monochromator graphite
_diffrn_radiation_probe x-ray
_diffrn_radiation_type MoK\a
_diffrn_radiation_wavelength 0.71073
_diffrn_reflns_av_R_equivalents 0.0331
_diffrn_reflns_av_unetI/netI 0.0553
_diffrn_reflns_Laue_measured_fraction_full 0.978
_diffrn_reflns_Laue_measured_fraction_max 0.925
_diffrn_reflns_limit_h_max 14
_diffrn_reflns_limit_h_min -11
_diffrn_reflns_limit_k_max 14
_diffrn_reflns_limit_k_min -13
_diffrn_reflns_limit_l_max 24
_diffrn_reflns_limit_l_min -25
_diffrn_reflns_number 10734
_diffrn_reflns_point_group_measured_fraction_full 0.972
_diffrn_reflns_point_group_measured_fraction_max 0.894
_diffrn_reflns_theta_full 25.242
_diffrn_reflns_theta_max 30.162
_diffrn_reflns_theta_min 2.223
_diffrn_source 'fine-focus sealed X-ray tube'
_diffrn_source_type 'Rigaku (Mo) X-ray Source'
_exptl_absorpt_coefficient_mu 2.130
_exptl_absorpt_correction_T_max 1.00000
_exptl_absorpt_correction_T_min 0.69683
_exptl_absorpt_correction_type multi-scan
_exptl_absorpt_process_details
;
CrysAlisPro 1.171.40.60a (Rigaku Oxford Diffraction, 2019)
Empirical absorption correction using spherical harmonics,
 implemented in SCALE3 ABSPACK scaling algorithm.
;
_exptl_crystal_colour 'clear blackish colourless'
_exptl_crystal_colour_lustre clear
_exptl_crystal_colour_modifier blackish
_exptl_crystal_colour_primary colourless
_exptl_crystal_density_diffrn 1.738
_exptl_crystal_description block
_exptl_crystal_F_000 1000
_exptl_crystal_size_max 0.2
_exptl_crystal_size_mid 0.2
_exptl_crystal_size_min 0.2
_refine_diff_density_max 0.352
_refine_diff_density_min -0.556
_refine_diff_density_rms 0.087
_refine_ls_abs_structure_details
;
 Flack x determined using 1413 quotients [(I+)-(I-)]/[(I+)+(I-)]
 (Parsons, Flack and Wagner, Acta Cryst. B69 (2013) 249-259).
;
_refine_ls_abs_structure_Flack -0.033(19)
_refine_ls_extinction_method none
_refine_ls_goodness_of_fit_ref 0.965
_refine_ls_hydrogen_treatment constr
_refine_ls_matrix_type full
_refine_ls_number_parameters 183
_refine_ls_number_reflns 5096
_refine_ls_number_restraints 0
_refine_ls_restrained_S_all 0.965
_refine_ls_R_factor_all 0.0520
_refine_ls_R_factor_gt 0.0366
_refine_ls_shift/su_max 0.001
_refine_ls_shift/su_mean 0.000
_refine_ls_structure_factor_coef Fsqd
_refine_ls_weighting_details 'w=1/[\s^2^(Fo^2^)+(0.0268P)^2^] where P=(Fo^2^+2Fc^2^)/3'
_refine_ls_weighting_scheme calc
_refine_ls_wR_factor_gt 0.0656
_refine_ls_wR_factor_ref 0.0708
_reflns_Friedel_coverage 0.714
_reflns_Friedel_fraction_full 0.964
_reflns_Friedel_fraction_max 0.853
_reflns_number_gt 4094
_reflns_number_total 5096
_reflns_threshold_expression 'I > 2\s(I)'
_cod_data_source_file d2cc06575d2.cif
_cod_data_source_block 1
_cod_depositor_comments 'Adding full bibliography for 7131212.cif.'
_cod_database_code 7131212
_shelx_shelxl_version_number 2017/1
_chemical_oxdiff_formula 'C N O H Sb Cl'
_shelx_space_group_comment
;
The symmetry employed for this shelxl refinement is uniquely defined
by the following loop, which should always be used as a source of
symmetry information in preference to the above space-group names.
They are only intended as comments.
;
_shelx_estimated_absorpt_t_max 0.675
_shelx_estimated_absorpt_t_min 0.675
_olex2_refinement_description
;
1. Fixed Uiso
 At 1.2 times of:
  All C(H) groups, All C(H,H) groups, All N(H,H) groups
 At 1.5 times of:
  All O(H) groups
2.a Ternary CH refined with riding coordinates:
 C7(H7), C2(H2C)
2.b Secondary CH2 refined with riding coordinates:
 N2(H2A,H2B), N1(H1A,H1B), C6(H6A,H6B), C9(H9A,H9B), C8(H8A,H8B), C10(H10A,
 H10B), C3(H3A,H3B), C5(H5A,H5B), C4(H4A,H4B), C1(H1C,H1D)
2.c Idealised tetrahedral OH refined as rotating group:
 O2(H2), O1(H1)
;
_olex2_submission_special_instructions 'No special instructions were received'
_oxdiff_exptl_absorpt_empirical_details
;
Empirical correction (ABSPACK) includes:
- Absorption correction using spherical harmonics
- Frame scaling
;
_oxdiff_exptl_absorpt_empirical_full_max 1.532
_oxdiff_exptl_absorpt_empirical_full_min 0.827

loop_
_space_group_symop_operation_xyz
'x, y, z'
'-x+1/2, -y, z+1/2'
'-x, y+1/2, -z+1/2'
'x+1/2, -y+1/2, -z'

loop_
_atom_site_label
_atom_site_type_symbol
_atom_site_fract_x
_atom_site_fract_y
_atom_site_fract_z
_atom_site_U_iso_or_equiv
_atom_site_adp_type
_atom_site_occupancy
_atom_site_site_symmetry_order
_atom_site_calc_flag
_atom_site_refinement_flags_posn
_atom_site_refinement_flags_adp
_atom_site_refinement_flags_occupancy
_atom_site_disorder_assembly
_atom_site_disorder_group
Sb1 Sb -0.03038(4) 0.39760(3) 1.08545(2) 0.03648(10) Uani 1 1 d . . . . .
Cl3 Cl -0.06259(14) 0.54482(13) 0.95785(7) 0.0435(3) Uani 1 1 d . . . . .
Cl5 Cl 0.18915(15) 0.26273(14) 1.00764(8) 0.0479(4) Uani 1 1 d . . . . .
Cl4 Cl 0.13114(16) 0.55631(14) 1.11950(9) 0.0506(4) Uani 1 1 d . . . . .
Cl1 Cl 0.01856(18) 0.27602(15) 1.20033(8) 0.0583(4) Uani 1 1 d . . . . .
Cl2 Cl -0.20205(17) 0.52143(17) 1.14804(10) 0.0645(5) Uani 1 1 d . . . . .
O2 O -0.0757(4) 0.0409(4) 0.9600(2) 0.0517(11) Uani 1 1 d . . . . .
H2 H -0.143063 0.076634 0.974036 0.077 Uiso 1 1 calc R U . . .
N2 N 0.1238(4) -0.0398(4) 1.0552(2) 0.0454(12) Uani 1 1 d . . . . .
H2A H 0.208900 -0.056729 1.060588 0.054 Uiso 1 1 calc R U . . .
H2B H 0.115956 0.042987 1.041961 0.054 Uiso 1 1 calc R U . . .
O1 O -0.1379(6) 0.0891(5) 0.7705(3) 0.0756(15) Uani 1 1 d . . . . .
H1 H -0.201842 0.072915 0.796198 0.113 Uiso 1 1 calc R U . . .
N1 N 0.0051(5) 0.2693(5) 0.8596(2) 0.0629(17) Uani 1 1 d . . . . .
H1A H 0.004502 0.185752 0.872024 0.076 Uiso 1 1 calc R U . . .
H1B H 0.012244 0.315565 0.900434 0.076 Uiso 1 1 calc R U . . .
C7 C -0.0739(5) -0.0914(6) 0.9855(3) 0.0462(14) Uani 1 1 d . . . . .
H7 H -0.111248 -0.148003 0.947866 0.055 Uiso 1 1 calc R U . . .
C6 C 0.0695(6) -0.1243(6) 0.9958(3) 0.0504(16) Uani 1 1 d . . . . .
H6A H 0.078839 -0.214984 1.008988 0.061 Uiso 1 1 calc R U . . .
H6B H 0.117096 -0.109505 0.950688 0.061 Uiso 1 1 calc R U . . .
C9 C -0.0893(6) -0.0329(6) 1.1183(3) 0.0541(16) Uani 1 1 d . . . . .
H9A H -0.102146 0.059067 1.109648 0.065 Uiso 1 1 calc R U . . .
H9B H -0.133862 -0.055184 1.163315 0.065 Uiso 1 1 calc R U . . .
C8 C -0.1502(5) -0.1089(6) 1.0560(3) 0.0500(14) Uani 1 1 d . . . . .
H8A H -0.239969 -0.080122 1.048737 0.060 Uiso 1 1 calc R U . . .
H8B H -0.152414 -0.200295 1.068609 0.060 Uiso 1 1 calc R U . . .
C10 C 0.0556(6) -0.0595(6) 1.1268(3) 0.0540(17) Uani 1 1 d . . . . .
H10A H 0.092465 -0.001494 1.163094 0.065 Uiso 1 1 calc R U . . .
H10B H 0.068707 -0.148014 1.143328 0.065 Uiso 1 1 calc R U . . .
C2 C -0.1354(7) 0.2260(6) 0.7540(3) 0.0491(15) Uani 1 1 d . . . . .
H2C H -0.217165 0.250339 0.729397 0.059 Uiso 1 1 calc R U . . .
C3 C -0.0211(7) 0.2506(6) 0.7036(3) 0.0568(17) Uani 1 1 d . . . . .
H3A H -0.022374 0.340544 0.687957 0.068 Uiso 1 1 calc R U . . .
H3B H -0.029495 0.196372 0.660616 0.068 Uiso 1 1 calc R U . . .
C5 C 0.1223(7) 0.2951(7) 0.8125(4) 0.0620(19) Uani 1 1 d . . . . .
H5A H 0.201434 0.267722 0.837560 0.074 Uiso 1 1 calc R U . . .
H5B H 0.129116 0.387339 0.802729 0.074 Uiso 1 1 calc R U . . .
C4 C 0.1090(7) 0.2217(8) 0.7413(4) 0.070(2) Uani 1 1 d . . . . .
H4A H 0.115288 0.129345 0.750815 0.084 Uiso 1 1 calc R U . . .
H4B H 0.180742 0.245563 0.709171 0.084 Uiso 1 1 calc R U . . .
C1 C -0.1223(7) 0.3018(6) 0.8234(3) 0.0552(17) Uani 1 1 d . . . . .
H1C H -0.125489 0.393938 0.812761 0.066 Uiso 1 1 calc R U . . .
H1D H -0.194610 0.281090 0.855780 0.066 Uiso 1 1 calc R U . . .

loop_
_atom_site_aniso_label
_atom_site_aniso_U_11
_atom_site_aniso_U_22
_atom_site_aniso_U_33
_atom_site_aniso_U_23
_atom_site_aniso_U_13
_atom_site_aniso_U_12
Sb1 0.03558(19) 0.03303(16) 0.04082(17) -0.00023(16) 0.00180(18) 0.00104(17)
Cl3 0.0437(9) 0.0416(7) 0.0452(7) 0.0027(6) -0.0002(6) -0.0049(6)
Cl5 0.0553(10) 0.0372(7) 0.0511(8) 0.0002(6) -0.0121(8) -0.0026(7)
Cl4 0.0499(9) 0.0408(8) 0.0611(9) -0.0051(7) -0.0068(8) -0.0065(7)
Cl1 0.0713(12) 0.0566(9) 0.0471(8) 0.0135(7) -0.0023(9) 0.0054(9)
Cl2 0.0580(11) 0.0644(11) 0.0712(11) 0.0031(9) 0.0180(9) 0.0217(9)
O2 0.041(3) 0.053(2) 0.062(3) 0.020(2) 0.001(2) 0.002(2)
N2 0.032(3) 0.034(2) 0.070(3) 0.013(2) -0.004(3) 0.002(2)
O1 0.106(4) 0.053(3) 0.067(3) -0.006(3) 0.004(3) -0.026(3)
N1 0.095(5) 0.058(3) 0.036(3) 0.005(2) -0.011(3) -0.027(3)
C7 0.042(3) 0.045(3) 0.051(3) -0.003(3) -0.005(3) 0.001(3)
C6 0.047(4) 0.055(4) 0.049(3) 0.001(3) 0.005(3) 0.008(3)
C9 0.052(4) 0.061(4) 0.049(3) 0.005(3) 0.007(3) 0.007(3)
C8 0.034(3) 0.046(3) 0.069(4) 0.007(3) 0.006(3) -0.005(3)
C10 0.063(5) 0.052(3) 0.047(3) 0.003(3) -0.006(3) 0.004(3)
C2 0.051(4) 0.058(4) 0.039(3) -0.004(3) -0.001(3) -0.003(3)
C3 0.072(5) 0.065(4) 0.033(3) -0.002(3) 0.006(3) 0.000(4)
C5 0.046(4) 0.066(4) 0.074(5) 0.014(4) -0.016(4) -0.012(4)
C4 0.052(5) 0.079(5) 0.078(5) 0.003(4) 0.014(4) 0.012(4)
C1 0.067(5) 0.053(4) 0.045(3) -0.005(3) 0.013(3) 0.000(4)

loop_
_atom_type_symbol
_atom_type_description
_atom_type_scat_dispersion_real
_atom_type_scat_dispersion_imag
_atom_type_scat_source
C C 0.0033 0.0016 'International Tables Vol C Tables 4.2.6.8 and 6.1.1.4'
H H 0.0000 0.0000 'International Tables Vol C Tables 4.2.6.8 and 6.1.1.4'
Cl Cl 0.1484 0.1585 'International Tables Vol C Tables 4.2.6.8 and 6.1.1.4'
N N 0.0061 0.0033 'International Tables Vol C Tables 4.2.6.8 and 6.1.1.4'
O O 0.0106 0.0060 'International Tables Vol C Tables 4.2.6.8 and 6.1.1.4'
Sb Sb -0.5866 1.5461 'International Tables Vol C Tables 4.2.6.8 and 6.1.1.4'

loop_
_geom_angle_atom_site_label_1
_geom_angle_atom_site_label_2
_geom_angle_atom_site_label_3
_geom_angle
_geom_angle_site_symmetry_1
_geom_angle_site_symmetry_3
_geom_angle_publ_flag
Cl3 Sb1 Cl5 86.64(4) . . ?
Cl4 Sb1 Cl3 85.89(5) . . ?
Cl4 Sb1 Cl5 85.88(5) . . ?
Cl4 Sb1 Cl1 89.19(6) . . ?
Cl4 Sb1 Cl2 90.72(6) . . ?
Cl1 Sb1 Cl3 174.73(6) . . ?
Cl1 Sb1 Cl5 91.12(5) . . ?
Cl2 Sb1 Cl3 91.43(5) . . ?
Cl2 Sb1 Cl5 176.21(6) . . ?
Cl2 Sb1 Cl1 90.52(6) . . ?
Sb1 Cl5 Sb1 90.12(3) . 4_466 ?
C7 O2 H2 109.5 . . ?
H2A N2 H2B 107.8 . . ?
C6 N2 H2A 109.1 . . ?
C6 N2 H2B 109.1 . . ?
C10 N2 H2A 109.1 . . ?
C10 N2 H2B 109.1 . . ?
C10 N2 C6 112.7(4) . . ?
C2 O1 H1 109.5 . . ?
H1A N1 H1B 107.7 . . ?
C5 N1 H1A 108.9 . . ?
C5 N1 H1B 108.9 . . ?
C1 N1 H1A 108.9 . . ?
C1 N1 H1B 108.9 . . ?
C1 N1 C5 113.3(4) . . ?
O2 C7 H7 109.2 . . ?
O2 C7 C6 105.4(5) . . ?
O2 C7 C8 112.5(5) . . ?
C6 C7 H7 109.2 . . ?
C6 C7 C8 111.3(5) . . ?
C8 C7 H7 109.2 . . ?
N2 C6 C7 108.5(5) . . ?
N2 C6 H6A 110.0 . . ?
N2 C6 H6B 110.0 . . ?
C7 C6 H6A 110.0 . . ?
C7 C6 H6B 110.0 . . ?
H6A C6 H6B 108.4 . . ?
H9A C9 H9B 107.8 . . ?
C8 C9 H9A 109.1 . . ?
C8 C9 H9B 109.1 . . ?
C10 C9 H9A 109.1 . . ?
C10 C9 H9B 109.1 . . ?
C10 C9 C8 112.6(5) . . ?
C7 C8 H8A 109.3 . . ?
C7 C8 H8B 109.3 . . ?
C9 C8 C7 111.6(5) . . ?
C9 C8 H8A 109.3 . . ?
C9 C8 H8B 109.3 . . ?
H8A C8 H8B 108.0 . . ?
N2 C10 C9 109.7(5) . . ?
N2 C10 H10A 109.7 . . ?
N2 C10 H10B 109.7 . . ?
C9 C10 H10A 109.7 . . ?
C9 C10 H10B 109.7 . . ?
H10A C10 H10B 108.2 . . ?
O1 C2 H2C 109.4 . . ?
O1 C2 C3 107.9(5) . . ?
O1 C2 C1 109.4(5) . . ?
C3 C2 H2C 109.4 . . ?
C1 C2 H2C 109.4 . . ?
C1 C2 C3 111.3(5) . . ?
C2 C3 H3A 109.4 . . ?
C2 C3 H3B 109.4 . . ?
C2 C3 C4 111.2(5) . . ?
H3A C3 H3B 108.0 . . ?
C4 C3 H3A 109.4 . . ?
C4 C3 H3B 109.4 . . ?
N1 C5 H5A 109.7 . . ?
N1 C5 H5B 109.7 . . ?
N1 C5 C4 109.7(6) . . ?
H5A C5 H5B 108.2 . . ?
C4 C5 H5A 109.7 . . ?
C4 C5 H5B 109.7 . . ?
C3 C4 H4A 109.3 . . ?
C3 C4 H4B 109.3 . . ?
C5 C4 C3 111.8(6) . . ?
C5 C4 H4A 109.3 . . ?
C5 C4 H4B 109.3 . . ?
H4A C4 H4B 107.9 . . ?
N1 C1 C2 109.7(5) . . ?
N1 C1 H1C 109.7 . . ?
N1 C1 H1D 109.7 . . ?
C2 C1 H1C 109.7 . . ?
C2 C1 H1D 109.7 . . ?
H1C C1 H1D 108.2 . . ?

loop_
_geom_bond_atom_site_label_1
_geom_bond_atom_site_label_2
_geom_bond_distance
_geom_bond_site_symmetry_2
_geom_bond_publ_flag
Sb1 Cl3 2.8066(14) . ?
Sb1 Cl5 2.9943(16) . ?
Sb1 Cl4 2.4024(15) . ?
Sb1 Cl1 2.5001(15) . ?
Sb1 Cl2 2.4500(16) . ?
O2 H2 0.8200 . ?
O2 C7 1.442(7) . ?
N2 H2A 0.8900 . ?
N2 H2B 0.8900 . ?
N2 C6 1.500(7) . ?
N2 C10 1.499(7) . ?
O1 H1 0.8200 . ?
O1 C2 1.443(7) . ?
N1 H1A 0.8900 . ?
N1 H1B 0.8900 . ?
N1 C5 1.498(8) . ?
N1 C1 1.496(8) . ?
C7 H7 0.9800 . ?
C7 C6 1.511(8) . ?
C7 C8 1.518(7) . ?
C6 H6A 0.9700 . ?
C6 H6B 0.9700 . ?
C9 H9A 0.9700 . ?
C9 H9B 0.9700 . ?
C9 C8 1.517(8) . ?
C9 C10 1.509(8) . ?
C8 H8A 0.9700 . ?
C8 H8B 0.9700 . ?
C10 H10A 0.9700 . ?
C10 H10B 0.9700 . ?
C2 H2C 0.9800 . ?
C2 C3 1.507(8) . ?
C2 C1 1.498(8) . ?
C3 H3A 0.9700 . ?
C3 H3B 0.9700 . ?
C3 C4 1.525(9) . ?
C5 H5A 0.9700 . ?
C5 H5B 0.9700 . ?
C5 C4 1.513(9) . ?
C4 H4A 0.9700 . ?
C4 H4B 0.9700 . ?
C1 H1C 0.9700 . ?
C1 H1D 0.9700 . ?

loop_
_geom_torsion_atom_site_label_1
_geom_torsion_atom_site_label_2
_geom_torsion_atom_site_label_3
_geom_torsion_atom_site_label_4
_geom_torsion
_geom_torsion_site_symmetry_1
_geom_torsion_site_symmetry_2
_geom_torsion_site_symmetry_3
_geom_torsion_site_symmetry_4
_geom_torsion_publ_flag
O2 C7 C6 N2 64.6(5) . . . . ?
O2 C7 C8 C9 -63.8(6) . . . . ?
O1 C2 C3 C4 -64.5(7) . . . . ?
O1 C2 C1 N1 62.6(7) . . . . ?
N1 C5 C4 C3 53.3(8) . . . . ?
C6 N2 C10 C9 -58.0(6) . . . . ?
C6 C7 C8 C9 54.1(7) . . . . ?
C8 C7 C6 N2 -57.6(7) . . . . ?
C8 C9 C10 N2 52.5(7) . . . . ?
C10 N2 C6 C7 60.5(6) . . . . ?
C10 C9 C8 C7 -51.6(7) . . . . ?
C2 C3 C4 C5 -54.1(8) . . . . ?
C3 C2 C1 N1 -56.6(7) . . . . ?
C5 N1 C1 C2 57.9(7) . . . . ?
C1 N1 C5 C4 -56.1(7) . . . . ?
C1 C2 C3 C4 55.6(7) . . . . ?
